data_1574546
loop_
_publ_author_name
'Grabowski, Szymon'
'Nowakowska, Klaudia'
'Butkiewicz, Helena'
'Hoser, Anna'
'Wese&#x142;ucha-Birczy&#x144;ska, Aleksandra'
'Seidler, Tomasz'
'Moskal, Paulina'
'Gryl, Marlena'

_publ_section_title
;
 Additive-driven microwave crystallization of tyramine polymorphs and
 salts: a quantum crystallography perspective.
;
_journal_issue 3
_journal_name_full IUCrJ
_journal_paper_doi 10.1107/S2052252525002210
_journal_volume 12
_journal_year 2025
_chemical_formula_sum 'C8 H11 N O'
_chemical_formula_weight 137.18
_chemical_name_common tyramine
_chemical_name_systematic 4-(2-aminoethyl)phenol
_space_group_crystal_system triclinic
_space_group_IT_number 2
_space_group_name_Hall '-P 1'
_space_group_name_H-M_alt 'P -1'
_atom_sites_solution_hydrogens mixed
_audit_creation_method SHELXL-2013
_cell_angle_alpha 85.742(4)
_cell_angle_beta 89.930(4)
_cell_angle_gamma 81.520(4)
_cell_formula_units_Z 4
_cell_length_a 5.4977(2)
_cell_length_b 8.9826(4)
_cell_length_c 14.6789(7)
_cell_measurement_reflns_used 4936
_cell_measurement_temperature 100(2)
_cell_measurement_theta_max 37.0930
_cell_measurement_theta_min 3.5670
_cell_volume 714.96(5)
_computing_cell_refinement 'CrysAlisPro 1.171.42.100a (Rigaku OD, 2023)'
_computing_data_collection 'CrysAlisPro 1.171.42.100a (Rigaku OD, 2023)'
_computing_data_reduction 'CrysAlisPro 1.171.42.100a (Rigaku OD, 2023)'
_computing_molecular_graphics 'Mercury, (Macrae, 2020)'
_computing_publication_material 'WinGX, (Farrugia, 2012)'
_computing_structure_refinement 'SHELXL-2018/3 (Sheldrick, 2018)'
_computing_structure_solution 'SHELXT, (Sheldrick, 2015)'
_diffrn_ambient_environment N~2~
_diffrn_ambient_temperature 100(2)
_diffrn_detector 'Hybrid Pixel Array Detector'
_diffrn_detector_area_resol_mean 10.0000
_diffrn_detector_type HyPix
_diffrn_measured_fraction_theta_full 0.994
_diffrn_measured_fraction_theta_max 0.908
_diffrn_measurement_device 'four-circle diffractometer'
_diffrn_measurement_device_type 'XtaLAB Synergy, Dualflex, HyPix'
_diffrn_radiation_monochromator mirror
_diffrn_radiation_probe x-ray
_diffrn_radiation_type 'Mo K\a'
_diffrn_radiation_wavelength 0.71073
_diffrn_reflns_av_R_equivalents 0.0405
_diffrn_reflns_av_unetI/netI 0.0506
_diffrn_reflns_Laue_measured_fraction_full 0.994
_diffrn_reflns_Laue_measured_fraction_max 0.908
_diffrn_reflns_limit_h_max 9
_diffrn_reflns_limit_h_min -8
_diffrn_reflns_limit_k_max 15
_diffrn_reflns_limit_k_min -14
_diffrn_reflns_limit_l_max 23
_diffrn_reflns_limit_l_min -24
_diffrn_reflns_number 19022
_diffrn_reflns_point_group_measured_fraction_full 0.994
_diffrn_reflns_point_group_measured_fraction_max 0.908
_diffrn_reflns_theta_full 25.242
_diffrn_reflns_theta_max 37.289
_diffrn_reflns_theta_min 3.475
_diffrn_source 'micro-focus sealed X-ray tube'
_diffrn_source_type 'PhotonJet (Mo) X-ray Source'
_exptl_absorpt_coefficient_mu 0.084
_exptl_absorpt_correction_T_max 1.00000
_exptl_absorpt_correction_T_min 0.50444
_exptl_absorpt_correction_type multi-scan
_exptl_absorpt_process_details
;
CrysAlisPro 1.171.42.100a (Rigaku Oxford Diffraction, 2023)
Empirical absorption correction using spherical harmonics,
implemented in SCALE3 ABSPACK scaling algorithm.
;
_exptl_crystal_colour colourless
_exptl_crystal_density_diffrn 1.274
_exptl_crystal_description plate
_exptl_crystal_F_000 296
_exptl_crystal_size_max 0.490
_exptl_crystal_size_mid 0.470
_exptl_crystal_size_min 0.050
_refine_diff_density_max 0.642
_refine_diff_density_min -0.263
_refine_diff_density_rms 0.075
_refine_ls_extinction_method none
_refine_ls_goodness_of_fit_ref 0.995
_refine_ls_hydrogen_treatment mixed
_refine_ls_matrix_type full
_refine_ls_number_parameters 199
_refine_ls_number_reflns 6748
_refine_ls_number_restraints 0
_refine_ls_restrained_S_all 0.995
_refine_ls_R_factor_all 0.0791
_refine_ls_R_factor_gt 0.0604
_refine_ls_shift/su_max 0.000
_refine_ls_shift/su_mean 0.000
_refine_ls_structure_factor_coef Fsqd
_refine_ls_weighting_details 'w=1/[\s^2^(Fo^2^)+(0.0882P)^2^+0.2602P] where P=(Fo^2^+2Fc^2^)/3'
_refine_ls_weighting_scheme calc
_refine_ls_wR_factor_gt 0.1631
_refine_ls_wR_factor_ref 0.1735
_reflns_Friedel_coverage 0.000
_reflns_number_gt 5114
_reflns_number_total 6748
_reflns_threshold_expression 'I > 2\s(I)'
_cod_data_source_file pen5003.cif
_cod_data_source_block T2
_cod_original_formula_sum 'C8 H11 N1 O1'
_cod_database_code 1574546
_shelx_space_group_comment
;
The symmetry employed for this shelxl refinement is uniquely defined
by the following loop, which should always be used as a source of
symmetry information in preference to the above space-group names.
They are only intended as comments.
;
_shelx_estimated_absorpt_t_min 0.960
_shelx_estimated_absorpt_t_max 0.996
_oxdiff_exptl_absorpt_empirical_full_min 0.629
_oxdiff_exptl_absorpt_empirical_full_max 2.250
_oxdiff_exptl_absorpt_empirical_details
;
Empirical correction (ABSPACK) includes:
- Absorption correction using spherical harmonics
- Frame scaling
;
_shelxl_version_number 2013-4

loop_
_space_group_symop_operation_xyz
'x, y, z'
'-x, -y, -z'

loop_
_atom_site_label
_atom_site_type_symbol
_atom_site_fract_x
_atom_site_fract_y
_atom_site_fract_z
_atom_site_U_iso_or_equiv
_atom_site_adp_type
_atom_site_occupancy
_atom_site_site_symmetry_order
_atom_site_calc_flag
_atom_site_refinement_flags_posn
_atom_site_refinement_flags_adp
_atom_site_refinement_flags_occupancy
_atom_site_disorder_assembly
_atom_site_disorder_group
O1A O 0.18800(16) 0.51640(9) 0.40869(6) 0.01949(16) Uani 1 1 d . . . . .
H1A H 0.327(3) 0.5543(18) 0.3940(11) 0.023 Uiso 1 1 d . U . . .
O1B O 0.68252(16) 0.99553(9) 0.09680(6) 0.02089(17) Uani 1 1 d . . . . .
H1B H 0.819(3) 1.0321(19) 0.1075(12) 0.025 Uiso 1 1 d . U . . .
N2B N 1.09379(18) 0.12541(10) 0.11114(7) 0.01868(18) Uani 1 1 d . . . . .
H2B1 H 1.204(3) 0.0873(19) 0.0733(12) 0.022 Uiso 1 1 d . U . . .
H2B2 H 1.160(3) 0.1116(18) 0.1640(12) 0.022 Uiso 1 1 d . U . . .
N2A N 0.59093(19) -0.34705(10) 0.38207(7) 0.01945(18) Uani 1 1 d . . . . .
H2A1 H 0.651(3) -0.3510(19) 0.3272(12) 0.023 Uiso 1 1 d . U . . .
H2A2 H 0.713(3) -0.3911(19) 0.4195(11) 0.023 Uiso 1 1 d . U . . .
C3B C 0.96151(19) 0.61238(11) 0.17984(7) 0.01608(18) Uani 1 1 d . . . . .
H3B H 1.1033 0.5633 0.2127 0.019 Uiso 1 1 calc R U . . .
C6B C 0.54645(19) 0.75895(11) 0.08564(7) 0.01672(18) Uani 1 1 d . . . . .
H6B H 0.4026 0.8083 0.0542 0.020 Uiso 1 1 calc R U . . .
C3A C 0.08171(19) 0.12630(11) 0.39960(7) 0.01497(17) Uani 1 1 d . . . . .
H3A H -0.0363 0.0648 0.4208 0.018 Uiso 1 1 calc R U . . .
C1B C 0.72044(19) 0.84322(11) 0.11564(7) 0.01497(17) Uani 1 1 d . . . . .
C5A C 0.44996(19) 0.15797(11) 0.31800(7) 0.01562(17) Uani 1 1 d . . . . .
H5A H 0.5863 0.1181 0.2829 0.019 Uiso 1 1 calc R U . . .
C8B C 1.0364(2) 0.29082(11) 0.09310(7) 0.01624(18) Uani 1 1 d . . . . .
H8B1 H 0.9744 0.3154 0.0297 0.019 Uiso 1 1 calc R U . . .
H8B2 H 1.1876 0.3369 0.0998 0.019 Uiso 1 1 calc R U . . .
C7B C 0.84238(19) 0.35560(11) 0.15986(7) 0.01590(18) Uani 1 1 d . . . . .
H7B1 H 0.6878 0.3145 0.1499 0.019 Uiso 1 1 calc R U . . .
H7B2 H 0.8996 0.3237 0.2232 0.019 Uiso 1 1 calc R U . . .
C2A C 0.04901(19) 0.27790(11) 0.41800(7) 0.01565(17) Uani 1 1 d . . . . .
H2A H -0.0901 0.3186 0.4514 0.019 Uiso 1 1 calc R U . . .
C2B C 0.92685(19) 0.76882(11) 0.16440(7) 0.01589(18) Uani 1 1 d . . . . .
H2B H 1.0438 0.8252 0.1871 0.019 Uiso 1 1 calc R U . . .
C4A C 0.28435(18) 0.06269(11) 0.35068(7) 0.01402(17) Uani 1 1 d . . . . .
C7A C 0.33260(19) -0.10392(11) 0.33682(7) 0.01560(17) Uani 1 1 d . . . . .
H7A1 H 0.3810 -0.1181 0.2727 0.019 Uiso 1 1 calc R U . . .
H7A2 H 0.1797 -0.1481 0.3481 0.019 Uiso 1 1 calc R U . . .
C5B C 0.58373(19) 0.60236(11) 0.10188(7) 0.01592(18) Uani 1 1 d . . . . .
H5B H 0.4641 0.5463 0.0809 0.019 Uiso 1 1 calc R U . . .
C1A C 0.22058(18) 0.37024(11) 0.38734(7) 0.01408(17) Uani 1 1 d . . . . .
C8A C 0.5359(2) -0.18646(11) 0.40082(8) 0.01742(19) Uani 1 1 d . . . . .
H8A1 H 0.6862 -0.1386 0.3923 0.021 Uiso 1 1 calc R U . . .
H8A2 H 0.4833 -0.1784 0.4650 0.021 Uiso 1 1 calc R U . . .
C4B C 0.79239(18) 0.52574(11) 0.14816(7) 0.01412(17) Uani 1 1 d . . . . .
C6A C 0.41972(19) 0.30955(11) 0.33561(7) 0.01572(18) Uani 1 1 d . . . . .
H6A H 0.5344 0.3719 0.3125 0.019 Uiso 1 1 calc R U . . .

loop_
_atom_site_aniso_label
_atom_site_aniso_U_11
_atom_site_aniso_U_22
_atom_site_aniso_U_33
_atom_site_aniso_U_23
_atom_site_aniso_U_13
_atom_site_aniso_U_12
O1A 0.0209(4) 0.0134(3) 0.0245(4) -0.0049(3) 0.0057(3) -0.0020(3)
O1B 0.0201(4) 0.0122(3) 0.0301(4) -0.0013(3) -0.0041(3) -0.0013(3)
N2B 0.0202(4) 0.0133(4) 0.0221(4) -0.0006(3) 0.0017(3) -0.0011(3)
N2A 0.0196(4) 0.0133(4) 0.0252(5) -0.0028(3) 0.0000(3) -0.0009(3)
C3B 0.0168(4) 0.0153(4) 0.0159(4) 0.0003(3) -0.0022(3) -0.0022(3)
C6B 0.0142(4) 0.0157(4) 0.0201(4) -0.0022(3) -0.0014(3) -0.0012(3)
C3A 0.0144(4) 0.0161(4) 0.0148(4) 0.0000(3) 0.0000(3) -0.0043(3)
C1B 0.0159(4) 0.0126(4) 0.0163(4) -0.0022(3) 0.0006(3) -0.0015(3)
C5A 0.0149(4) 0.0148(4) 0.0173(4) -0.0020(3) 0.0030(3) -0.0022(3)
C8B 0.0183(4) 0.0124(4) 0.0181(4) -0.0010(3) 0.0047(3) -0.0030(3)
C7B 0.0179(4) 0.0132(4) 0.0168(4) -0.0004(3) 0.0035(3) -0.0035(3)
C2A 0.0148(4) 0.0166(4) 0.0155(4) -0.0020(3) 0.0022(3) -0.0021(3)
C2B 0.0170(4) 0.0141(4) 0.0170(4) -0.0013(3) -0.0030(3) -0.0038(3)
C4A 0.0152(4) 0.0137(4) 0.0135(4) -0.0015(3) -0.0017(3) -0.0027(3)
C7A 0.0173(4) 0.0133(4) 0.0169(4) -0.0020(3) -0.0019(3) -0.0039(3)
C5B 0.0141(4) 0.0157(4) 0.0188(4) -0.0031(3) 0.0010(3) -0.0040(3)
C1A 0.0151(4) 0.0133(4) 0.0137(4) -0.0013(3) 0.0004(3) -0.0015(3)
C8A 0.0187(5) 0.0125(4) 0.0211(5) -0.0024(3) -0.0037(3) -0.0021(3)
C4B 0.0158(4) 0.0129(4) 0.0137(4) -0.0012(3) 0.0029(3) -0.0024(3)
C6A 0.0159(4) 0.0137(4) 0.0182(4) -0.0019(3) 0.0043(3) -0.0041(3)

loop_
_atom_type_symbol
_atom_type_description
_atom_type_scat_dispersion_real
_atom_type_scat_dispersion_imag
_atom_type_scat_source
C C 0.0033 0.0016 'International Tables Vol C Tables 4.2.6.8 and 6.1.1.4'
H H 0.0000 0.0000 'International Tables Vol C Tables 4.2.6.8 and 6.1.1.4'
N N 0.0061 0.0033 'International Tables Vol C Tables 4.2.6.8 and 6.1.1.4'
O O 0.0106 0.0060 'International Tables Vol C Tables 4.2.6.8 and 6.1.1.4'

loop_
_geom_angle_atom_site_label_1
_geom_angle_atom_site_label_2
_geom_angle_atom_site_label_3
_geom_angle
_geom_angle_site_symmetry_1
_geom_angle_site_symmetry_3
_geom_angle_publ_flag
C2B C3B C4B 121.52(9) . . ?
C5B C6B C1B 119.98(9) . . ?
C2A C3A C4A 121.47(9) . . ?
O1B C1B C6B 118.75(9) . . ?
O1B C1B C2B 122.19(9) . . ?
C6B C1B C2B 119.06(9) . . ?
C6A C5A C4A 121.61(9) . . ?
N2B C8B C7B 110.16(8) . . ?
C4B C7B C8B 111.73(8) . . ?
C3A C2A C1A 120.11(9) . . ?
C3B C2B C1B 120.19(9) . . ?
C3A C4A C5A 117.61(9) . . ?
C3A C4A C7A 121.93(9) . . ?
C5A C4A C7A 120.40(9) . . ?
C4A C7A C8A 111.51(8) . . ?
C6B C5B C4B 121.73(9) . . ?
O1A C1A C6A 122.10(9) . . ?
O1A C1A C2A 118.83(9) . . ?
C6A C1A C2A 119.08(9) . . ?
N2A C8A C7A 110.58(8) . . ?
C5B C4B C3B 117.48(9) . . ?
C5B C4B C7B 121.84(9) . . ?
C3B C4B C7B 120.61(9) . . ?
C5A C6A C1A 120.06(9) . . ?

loop_
_geom_bond_atom_site_label_1
_geom_bond_atom_site_label_2
_geom_bond_distance
_geom_bond_site_symmetry_2
_geom_bond_publ_flag
O1A C1A 1.3585(12) . ?
O1B C1B 1.3608(12) . ?
N2B C8B 1.4768(13) . ?
N2A C8A 1.4759(13) . ?
C3B C2B 1.3915(14) . ?
C3B C4B 1.3981(14) . ?
C6B C5B 1.3938(14) . ?
C6B C1B 1.3949(15) . ?
C3A C2A 1.3935(14) . ?
C3A C4A 1.3981(14) . ?
C1B C2B 1.3978(14) . ?
C5A C6A 1.3905(13) . ?
C5A C4A 1.3998(14) . ?
C8B C7B 1.5282(14) . ?
C7B C4B 1.5093(13) . ?
C2A C1A 1.3980(14) . ?
C4A C7A 1.5097(13) . ?
C7A C8A 1.5284(14) . ?
C5B C4B 1.3967(14) . ?
C1A C6A 1.3986(14) . ?

loop_
_geom_hbond_atom_site_label_D
_geom_hbond_atom_site_label_H
_geom_hbond_atom_site_label_A
_geom_hbond_distance_DH
_geom_hbond_distance_HA
_geom_hbond_distance_DA
_geom_hbond_angle_DHA
_geom_hbond_site_symmetry_A
O1A H1A N2A 0.902(18) 1.809(18) 2.7004(13) 169.1(15) 1_565
O1B H1B N2B 0.880(18) 1.836(18) 2.7080(13) 170.5(16) 1_565
N2B H2B1 O1B 0.871(17) 2.654(17) 3.2867(13) 130.5(14) 1_645
N2A H2A2 O1A 0.893(17) 2.631(17) 3.3432(13) 137.4(14) 1_645
C2A H2A O1A 0.95 2.63 3.4006(13) 138.5 2_566
